data_7715861
loop_
_publ_author_name
'Ma, Ying-Zhao'
'Yu, Lian'
'Zhou, Qi'
'Fu, Wensheng'

_publ_section_title
;
 Dinuclear ytterbium(III) benzamidinate complexes with bridging
 S<sub>3</sub><sup>2-</sup>, Se<sub>2</sub><sup>2-</sup> and
 Te<sub>2</sub><sup>2-</sup> ligands: synthesis, structure and magnetic
 properties.
;
_journal_issue 19
_journal_name_full 'Dalton transactions (Cambridge, England : 2003)'
_journal_page_first 8118
_journal_page_last 8123
_journal_paper_doi 10.1039/d4dt00724g
_journal_volume 53
_journal_year 2024
_chemical_formula_moiety '2(C30 H54 N4 O Se Si4 Yb)'
_chemical_formula_sum 'C60 H108 N8 O2 Se2 Si8 Yb2'
_chemical_formula_weight 1702.26
_space_group_crystal_system triclinic
_space_group_IT_number 2
_space_group_name_Hall '-P 1'
_space_group_name_H-M_alt 'P -1'
_atom_sites_solution_hydrogens geom
_atom_sites_solution_primary heavy
_audit_creation_date 2023-11-07
_audit_creation_method
;
Olex2 1.5
(compiled 2023.08.24 svn.re1ec1418 for OlexSys, GUI svn.r6817)
;
_audit_update_record
;
2024-03-03 deposited with the CCDC.	2024-04-26 downloaded from the CCDC.
;
_cell_angle_alpha 73.462(4)
_cell_angle_beta 89.252(4)
_cell_angle_gamma 89.738(4)
_cell_formula_units_Z 2
_cell_length_a 10.9290(10)
_cell_length_b 17.2190(17)
_cell_length_c 21.1806(17)
_cell_measurement_reflns_used 9783
_cell_measurement_temperature 99.99
_cell_measurement_theta_max 30.56
_cell_measurement_theta_min 2.23
_cell_volume 3820.7(6)
_computing_cell_refinement 'SAINT V8.38A (Bruker, 2018)'
_computing_data_reduction 'SAINT V8.38A (Bruker, 2018)'
_computing_molecular_graphics 'Olex2 1.5 (Dolomanov et al., 2009)'
_computing_publication_material 'Olex2 1.5 (Dolomanov et al., 2009)'
_computing_structure_refinement 'SHELXL 2018/3 (Sheldrick, 2015)'
_computing_structure_solution 'XS  (Sheldrick, 2008)'
_diffrn_ambient_temperature 99.99
_diffrn_detector 'CCD area detector'
_diffrn_detector_area_resol_mean 7.9
_diffrn_detector_type 'Bruker SMART CCD 1K area detector'
_diffrn_measured_fraction_theta_full 0.966
_diffrn_measured_fraction_theta_max 0.966
_diffrn_measurement_device 'three-circle diffractometer'
_diffrn_measurement_device_type 'Bruker SMART CCD 1K area detector'
_diffrn_measurement_method '\w scans'
_diffrn_radiation_monochromator graphite
_diffrn_radiation_probe x-ray
_diffrn_radiation_type MoK\a
_diffrn_radiation_wavelength 0.71073
_diffrn_reflns_av_R_equivalents 0.0528
_diffrn_reflns_av_unetI/netI 0.0488
_diffrn_reflns_Laue_measured_fraction_full 0.966
_diffrn_reflns_Laue_measured_fraction_max 0.966
_diffrn_reflns_limit_h_max 13
_diffrn_reflns_limit_h_min -13
_diffrn_reflns_limit_k_max 20
_diffrn_reflns_limit_k_min -20
_diffrn_reflns_limit_l_max 25
_diffrn_reflns_limit_l_min -25
_diffrn_reflns_number 48630
_diffrn_reflns_point_group_measured_fraction_full 0.966
_diffrn_reflns_point_group_measured_fraction_max 0.966
_diffrn_reflns_theta_full 25.242
_diffrn_reflns_theta_max 25.509
_diffrn_reflns_theta_min 2.234
_diffrn_source 'sealed X-ray tube'
_diffrn_source_current 1.4
_diffrn_source_power 0.07
_diffrn_source_target Mo
_diffrn_source_voltage 50.0
_diffrn_standards_number 0
_exptl_absorpt_coefficient_mu 3.553
_exptl_absorpt_correction_T_max 0.0187
_exptl_absorpt_correction_T_min 0.0028
_exptl_absorpt_correction_type multi-scan
_exptl_absorpt_process_details
;
SADABS-2016/2 (Bruker,2016/2) was used for absorption correction.
wR2(int) was 0.0951 before and 0.0646 after correction.
The Ratio of minimum to maximum transmission is 0.1497.
The \l/2 correction factor is Not present.
;
_exptl_crystal_colour 'clear yellowish orange'
_exptl_crystal_colour_lustre clear
_exptl_crystal_colour_modifier yellowish
_exptl_crystal_colour_primary orange
_exptl_crystal_density_diffrn 1.480
_exptl_crystal_description prism
_exptl_crystal_F_000 1720
_exptl_crystal_size_max 0.03
_exptl_crystal_size_mid 0.02
_exptl_crystal_size_min 0.02
_refine_diff_density_max 2.294
_refine_diff_density_min -2.092
_refine_diff_density_rms 0.161
_refine_ls_extinction_method none
_refine_ls_goodness_of_fit_ref 1.092
_refine_ls_hydrogen_treatment constr
_refine_ls_matrix_type full
_refine_ls_number_parameters 802
_refine_ls_number_reflns 13749
_refine_ls_number_restraints 86
_refine_ls_restrained_S_all 1.088
_refine_ls_R_factor_all 0.0742
_refine_ls_R_factor_gt 0.0653
_refine_ls_shift/su_max 0.001
_refine_ls_shift/su_mean 0.000
_refine_ls_structure_factor_coef Fsqd
_refine_ls_weighting_details 'w=1/[\s^2^(Fo^2^)+(0.0647P)^2^+46.4132P] where P=(Fo^2^+2Fc^2^)/3'
_refine_ls_weighting_scheme calc
_refine_ls_wR_factor_gt 0.1571
_refine_ls_wR_factor_ref 0.1667
_reflns_Friedel_coverage 0.000
_reflns_number_gt 12290
_reflns_number_total 13749
_reflns_threshold_expression 'I > 2\s(I)'
_cod_data_source_file d4dt00724g2.cif
_cod_data_source_block 2
_cod_depositor_comments 'Adding full bibliography for 7715860--7715862.cif.'
_cod_database_code 7715861
_shelx_shelxl_version_number 2018/3
_shelx_space_group_comment
;
The symmetry employed for this shelxl refinement is uniquely defined
by the following loop, which should always be used as a source of
symmetry information in preference to the above space-group names.
They are only intended as comments.
;
_shelx_estimated_absorpt_t_max 0.932
_shelx_estimated_absorpt_t_min 0.901
_olex2_refinement_description
;
1. Twinned data refinement
 Scales: 0.7814(10)
 0.2186(10)
2. Fixed Uiso
 At 1.2 times of:
  All C(H) groups, All C(H,H) groups, All C(H,H,H,H) groups
 At 1.5 times of:
  All C(H,H,H) groups
3. Restrained distances
 C28-C29 \\sim C28A-C29A
 with sigma of 0.02
 C30-C29A \\sim C30-C29 \\sim C28A-C27 \\sim C28-C27
 with sigma of 0.02
 C58-C57 \\sim C58A-C57 \\sim C59-C60 \\sim C59A-C60
 with sigma of 0.02
 C59-C58A \\sim C59A-C58
 with sigma of 0.02
 C59-C60 \\sim C59A-C60 \\sim C58-C57 \\sim C58A-C57
 with sigma of 0.02
 C59A-C58A \\sim C59-C58
 with sigma of 0.02
 C58-C57 \\sim C58A-C57 \\sim C59A-C60 \\sim C59-C60
 with sigma of 0.02
4. Uiso/Uaniso restraints and constraints
C28 \\sim C28A \\sim C29 \\sim C29A: within 2A with sigma of 0.05 and sigma for
terminal atoms of 0.1 within 2A
C58 \\sim C58A \\sim C59 \\sim C59A: within 2A with sigma of 0.05 and sigma for
terminal atoms of 0.1 within 2A
5. Others
 Sof(H27C)=Sof(H27D)=Sof(C28A)=Sof(H28C)=Sof(H28D)=Sof(C29A)=Sof(H29C)=
 Sof(H29D)=Sof(H30C)=Sof(H30D)=1-FVAR(1)
 Sof(H27A)=Sof(H27B)=Sof(C28)=Sof(H28A)=Sof(H28B)=Sof(C29)=Sof(H29A)=Sof(H29B)=
 Sof(H30A)=Sof(H30B)=FVAR(1)
 Sof(H57C)=Sof(H57D)=Sof(C58A)=Sof(H58C)=Sof(H58D)=Sof(C59A)=Sof(H59C)=
 Sof(H59D)=Sof(H60C)=Sof(H60D)=1-FVAR(2)
 Sof(H57A)=Sof(H57B)=Sof(C58)=Sof(H58A)=Sof(H58B)=Sof(C59)=Sof(H59A)=Sof(H59B)=
 Sof(H60A)=Sof(H60B)=FVAR(2)
6.a Secondary CH2 refined with riding coordinates:
 C27(H27C,H27D), C27(H27A,H27B), C28(H28A,H28B), C28A(H28C,H28D), C29(H29A,
 H29B), C29A(H29C,H29D), C30(H30A,H30B), C30(H30C,H30D), C57(H57A,H57B),
 C57(H57C,H57D), C58(H58A,H58B), C58A(H58C,H58D), C59(H59A,H59B), C59A(H59C,
 H59D), C60(H60A,H60B), C60(H60C,H60D)
6.b Aromatic/amide H refined with riding coordinates:
 C6(H6), C7(H7), C8(H8), C9(H9), C10(H10), C19(H19), C20(H20), C21(H21),
 C22(H22), C23(H23), C36(H36), C37(H37), C38(H38), C39(H39), C40(H40), C49(H49),
  C50(H50), C51(H51), C52(H52), C53(H53)
6.c Idealised Me refined as rotating group:
 C1(H1A,H1B,H1C), C2(H2A,H2B,H2C), C3(H3A,H3B,H3C), C11(H11A,H11B,H11C),
 C12(H12A,H12B,H12C), C13(H13A,H13B,H13C), C14(H14A,H14B,H14C), C15(H15A,H15B,
 H15C), C16(H16A,H16B,H16C), C24(H24A,H24B,H24C), C25(H25A,H25B,H25C), C26(H26A,
 H26B,H26C), C31(H31A,H31B,H31C), C32(H32A,H32B,H32C), C33(H33A,H33B,H33C),
 C41(H41A,H41B,H41C), C42(H42A,H42B,H42C), C43(H43A,H43B,H43C), C44(H44A,H44B,
 H44C), C45(H45A,H45B,H45C), C46(H46A,H46B,H46C), C54(H54A,H54B,H54C), C55(H55A,
 H55B,H55C), C56(H56A,H56B,H56C)
;
_olex2_submission_special_instructions 'No special instructions were received'

loop_
_space_group_symop_operation_xyz
'x, y, z'
'-x, -y, -z'

loop_
_atom_site_label
_atom_site_type_symbol
_atom_site_fract_x
_atom_site_fract_y
_atom_site_fract_z
_atom_site_U_iso_or_equiv
_atom_site_adp_type
_atom_site_occupancy
_atom_site_site_symmetry_order
_atom_site_calc_flag
_atom_site_refinement_flags_posn
_atom_site_refinement_flags_adp
_atom_site_refinement_flags_occupancy
_atom_site_disorder_assembly
_atom_site_disorder_group
Yb1 Yb 0.47004(5) 0.56559(3) 0.09988(2) 0.03532(14) Uani 1 1 d . . . . .
Se1 Se 0.57723(13) 0.45947(7) 0.03254(6) 0.0413(3) Uani 1 1 d . . . . .
Si1 Si 0.2143(4) 0.7111(2) 0.01864(18) 0.0420(8) Uani 1 1 d . . . . .
Si2 Si 0.7162(3) 0.7259(2) 0.05082(17) 0.0394(8) Uani 1 1 d . . . . .
Si3 Si 0.3984(3) 0.6718(2) 0.23589(16) 0.0380(7) Uani 1 1 d . . . . .
Si4 Si 0.6481(3) 0.3957(2) 0.21768(17) 0.0399(8) Uani 1 1 d . . . . .
O1 O 0.3078(9) 0.4749(5) 0.1422(4) 0.043(2) Uani 1 1 d . . . . .
N1 N 0.3612(10) 0.6843(6) 0.0488(5) 0.037(2) Uani 1 1 d . . . . .
N2 N 0.5702(11) 0.6869(6) 0.0519(5) 0.041(2) Uani 1 1 d . . . . .
N3 N 0.5729(10) 0.4885(6) 0.1952(5) 0.038(2) Uani 1 1 d . . . . .
N4 N 0.4608(10) 0.5993(6) 0.2024(5) 0.037(2) Uani 1 1 d . . . . .
C1 C 0.1233(15) 0.6157(9) 0.0444(9) 0.061(4) Uani 1 1 d . . . . .
H1A H 0.153698 0.577839 0.020937 0.092 Uiso 1 1 calc R U . . .
H1B H 0.037033 0.627923 0.033928 0.092 Uiso 1 1 calc R U . . .
H1C H 0.131420 0.591106 0.091976 0.092 Uiso 1 1 calc R U . . .
C2 C 0.1365(14) 0.7849(9) 0.0575(7) 0.050(3) Uani 1 1 d . . . . .
H2A H 0.124906 0.759207 0.104774 0.074 Uiso 1 1 calc R U . . .
H2B H 0.056754 0.800318 0.037001 0.074 Uiso 1 1 calc R U . . .
H2C H 0.187526 0.833258 0.050731 0.074 Uiso 1 1 calc R U . . .
C3 C 0.2105(14) 0.7534(9) -0.0735(6) 0.050(3) Uani 1 1 d . . . . .
H3A H 0.247210 0.807557 -0.086445 0.075 Uiso 1 1 calc R U . . .
H3B H 0.125434 0.756993 -0.088206 0.075 Uiso 1 1 calc R U . . .
H3C H 0.256705 0.717795 -0.093878 0.075 Uiso 1 1 calc R U . . .
C4 C 0.4647(13) 0.7234(7) 0.0285(5) 0.037(3) Uani 1 1 d . . . . .
C5 C 0.4704(12) 0.8050(7) -0.0219(6) 0.039(3) Uani 1 1 d . . . . .
C6 C 0.5201(13) 0.8103(8) -0.0848(6) 0.046(3) Uani 1 1 d . . . . .
H6 H 0.551819 0.762929 -0.093672 0.055 Uiso 1 1 calc R U . . .
C7 C 0.5232(14) 0.8835(8) -0.1340(6) 0.050(3) Uani 1 1 d . . . . .
H7 H 0.555804 0.886153 -0.176367 0.060 Uiso 1 1 calc R U . . .
C8 C 0.4789(15) 0.9521(8) -0.1208(7) 0.055(4) Uani 1 1 d . . . . .
H8 H 0.482321 1.002632 -0.153959 0.066 Uiso 1 1 calc R U . . .
C9 C 0.4289(14) 0.9479(8) -0.0592(7) 0.053(3) Uani 1 1 d . . . . .
H9 H 0.398207 0.995611 -0.050510 0.064 Uiso 1 1 calc R U . . .
C10 C 0.4238(14) 0.8748(7) -0.0104(6) 0.045(3) Uani 1 1 d . . . . .
H10 H 0.388003 0.872405 0.031240 0.054 Uiso 1 1 calc R U . . .
C11 C 0.8120(13) 0.7192(9) -0.0224(7) 0.048(3) Uani 1 1 d . . . . .
H11A H 0.821717 0.662262 -0.021440 0.072 Uiso 1 1 calc R U . . .
H11B H 0.892638 0.743080 -0.020649 0.072 Uiso 1 1 calc R U . . .
H11C H 0.771239 0.748788 -0.063179 0.072 Uiso 1 1 calc R U . . .
C12 C 0.7174(14) 0.8347(8) 0.0520(6) 0.045(3) Uani 1 1 d . . . . .
H12A H 0.697702 0.869826 0.008075 0.068 Uiso 1 1 calc R U . . .
H12B H 0.798670 0.848523 0.064486 0.068 Uiso 1 1 calc R U . . .
H12C H 0.656331 0.842439 0.083950 0.068 Uiso 1 1 calc R U . . .
C13 C 0.7910(14) 0.6609(8) 0.1273(7) 0.050(3) Uani 1 1 d . . . . .
H13A H 0.750680 0.669825 0.166207 0.075 Uiso 1 1 calc R U . . .
H13B H 0.877740 0.675301 0.126768 0.075 Uiso 1 1 calc R U . . .
H13C H 0.783563 0.603769 0.128619 0.075 Uiso 1 1 calc R U . . .
C14 C 0.4006(15) 0.7728(7) 0.1733(6) 0.047(3) Uani 1 1 d . . . . .
H14A H 0.485347 0.791619 0.164655 0.071 Uiso 1 1 calc R U . . .
H14B H 0.353490 0.811496 0.189970 0.071 Uiso 1 1 calc R U . . .
H14C H 0.364266 0.768332 0.132457 0.071 Uiso 1 1 calc R U . . .
C15 C 0.4788(13) 0.6889(7) 0.3089(6) 0.040(3) Uani 1 1 d . . . . .
H15A H 0.455403 0.646389 0.348831 0.060 Uiso 1 1 calc R U . . .
H15B H 0.455301 0.741923 0.313854 0.060 Uiso 1 1 calc R U . . .
H15C H 0.567550 0.687474 0.302067 0.060 Uiso 1 1 calc R U . . .
C16 C 0.2374(13) 0.6449(9) 0.2602(7) 0.049(3) Uani 1 1 d . . . . .
H16A H 0.193185 0.636929 0.222574 0.074 Uiso 1 1 calc R U . . .
H16B H 0.198729 0.688695 0.274377 0.074 Uiso 1 1 calc R U . . .
H16C H 0.234923 0.594735 0.296593 0.074 Uiso 1 1 calc R U . . .
C17 C 0.5304(12) 0.5353(7) 0.2310(5) 0.037(3) Uani 1 1 d . . . . .
C18 C 0.5596(12) 0.5178(7) 0.3030(6) 0.038(3) Uani 1 1 d . . . . .
C19 C 0.6741(13) 0.5348(8) 0.3227(6) 0.044(3) Uani 1 1 d . . . . .
H19 H 0.734946 0.558519 0.290662 0.053 Uiso 1 1 calc R U . . .
C20 C 0.7003(13) 0.5173(7) 0.3894(6) 0.043(3) Uani 1 1 d . . . . .
H20 H 0.778459 0.530089 0.402878 0.052 Uiso 1 1 calc R U . . .
C21 C 0.6133(14) 0.4816(8) 0.4356(6) 0.049(3) Uani 1 1 d . . . . .
H21 H 0.632628 0.468111 0.481060 0.059 Uiso 1 1 calc R U . . .
C22 C 0.4972(14) 0.4649(8) 0.4169(6) 0.047(3) Uani 1 1 d . . . . .
H22 H 0.436029 0.441792 0.448915 0.057 Uiso 1 1 calc R U . . .
C23 C 0.4729(14) 0.4831(7) 0.3493(6) 0.043(3) Uani 1 1 d . . . . .
H23 H 0.394669 0.471036 0.335536 0.051 Uiso 1 1 calc R U . . .
C24 C 0.7984(13) 0.4077(9) 0.1715(7) 0.049(3) Uani 1 1 d . . . . .
H24A H 0.783778 0.429415 0.124182 0.073 Uiso 1 1 calc R U . . .
H24B H 0.838922 0.354912 0.180179 0.073 Uiso 1 1 calc R U . . .
H24C H 0.850784 0.445152 0.186137 0.073 Uiso 1 1 calc R U . . .
C25 C 0.6860(16) 0.3503(8) 0.3070(6) 0.054(4) Uani 1 1 d . . . . .
H25A H 0.746153 0.384472 0.320256 0.081 Uiso 1 1 calc R U . . .
H25B H 0.720170 0.295881 0.313352 0.081 Uiso 1 1 calc R U . . .
H25C H 0.611527 0.346749 0.333920 0.081 Uiso 1 1 calc R U . . .
C26 C 0.5479(15) 0.3172(7) 0.1978(6) 0.049(3) Uani 1 1 d . . . . .
H26A H 0.473239 0.309972 0.224962 0.073 Uiso 1 1 calc R U . . .
H26B H 0.592218 0.265655 0.207005 0.073 Uiso 1 1 calc R U . . .
H26C H 0.526256 0.335188 0.151143 0.073 Uiso 1 1 calc R U . . .
C27 C 0.2566(13) 0.4544(9) 0.2087(7) 0.051(3) Uani 1 1 d D . . . .
H27C H 0.251229 0.502786 0.225014 0.061 Uiso 0.25(3) 1 calc R U P A 2
H27D H 0.306271 0.412415 0.239471 0.061 Uiso 0.25(3) 1 calc R U P A 2
H27A H 0.223245 0.503594 0.218024 0.061 Uiso 0.75(3) 1 calc R U P A 1
H27B H 0.321027 0.431473 0.241150 0.061 Uiso 0.75(3) 1 calc R U P A 1
C28 C 0.156(2) 0.3932(16) 0.2136(11) 0.058(7) Uani 0.75(3) 1 d D U P A 1
H28A H 0.083664 0.406130 0.237138 0.070 Uiso 0.75(3) 1 calc R U P A 1
H28B H 0.184728 0.337774 0.236381 0.070 Uiso 0.75(3) 1 calc R U P A 1
C28A C 0.131(3) 0.423(4) 0.200(4) 0.055(15) Uani 0.25(3) 1 d D U P A 2
H28C H 0.077805 0.464603 0.172067 0.066 Uiso 0.25(3) 1 calc R U P A 2
H28D H 0.089913 0.396479 0.242869 0.066 Uiso 0.25(3) 1 calc R U P A 2
C29 C 0.1279(17) 0.4024(13) 0.1397(9) 0.051(5) Uani 0.75(3) 1 d D U P A 1
H29A H 0.091832 0.352377 0.133709 0.061 Uiso 0.75(3) 1 calc R U P A 1
H29B H 0.072664 0.448740 0.120984 0.061 Uiso 0.75(3) 1 calc R U P A 1
C29A C 0.182(6) 0.361(3) 0.165(2) 0.062(13) Uani 0.25(3) 1 d D U P A 2
H29C H 0.235071 0.319441 0.194225 0.074 Uiso 0.25(3) 1 calc R U P A 2
H29D H 0.115747 0.334015 0.147927 0.074 Uiso 0.25(3) 1 calc R U P A 2
C30 C 0.2550(12) 0.4175(8) 0.1100(7) 0.044(3) Uani 1 1 d D . . . .
H30A H 0.303012 0.366654 0.119895 0.053 Uiso 0.75(3) 1 calc R U P A 1
H30B H 0.251809 0.441459 0.061692 0.053 Uiso 0.75(3) 1 calc R U P A 1
H30C H 0.319858 0.388027 0.093215 0.053 Uiso 0.25(3) 1 calc R U P A 2
H30D H 0.201464 0.445670 0.073193 0.053 Uiso 0.25(3) 1 calc R U P A 2
Yb2 Yb 0.92078(5) 0.92774(3) 0.41372(2) 0.03504(14) Uani 1 1 d . . . . .
Se2 Se 0.89497(12) 1.00973(8) 0.51301(6) 0.0403(3) Uani 1 1 d . . . . .
Si5 Si 0.8742(3) 0.8267(2) 0.27108(16) 0.0393(7) Uani 1 1 d . . . . .
Si6 Si 1.0628(4) 1.1154(2) 0.29268(17) 0.0462(9) Uani 1 1 d . . . . .
Si7 Si 0.6818(3) 0.7804(2) 0.51739(18) 0.0398(8) Uani 1 1 d . . . . .
Si8 Si 1.1762(3) 0.7786(2) 0.44567(17) 0.0382(7) Uani 1 1 d . . . . .
O2 O 0.7275(8) 0.9856(6) 0.3802(4) 0.044(2) Uani 1 1 d . . . . .
N5 N 0.9945(10) 1.0202(6) 0.3168(5) 0.040(2) Uani 1 1 d . . . . .
N6 N 0.9112(10) 0.9026(6) 0.3086(5) 0.040(2) Uani 1 1 d . . . . .
N7 N 0.8215(11) 0.8088(6) 0.4762(5) 0.041(2) Uani 1 1 d . . . . .
N8 N 1.0253(11) 0.8075(6) 0.4518(5) 0.039(2) Uani 1 1 d . . . . .
C31 C 0.8562(15) 0.7306(7) 0.3385(6) 0.048(3) Uani 1 1 d . . . . .
H31A H 0.936628 0.711892 0.356703 0.072 Uiso 1 1 calc R U . . .
H31B H 0.819408 0.689377 0.320973 0.072 Uiso 1 1 calc R U . . .
H31C H 0.803192 0.740034 0.373242 0.072 Uiso 1 1 calc R U . . .
C32 C 0.7255(14) 0.8452(8) 0.2277(7) 0.048(3) Uani 1 1 d . . . . .
H32A H 0.659657 0.846049 0.259338 0.072 Uiso 1 1 calc R U . . .
H32B H 0.710040 0.801813 0.207218 0.072 Uiso 1 1 calc R U . . .
H32C H 0.728264 0.897365 0.193579 0.072 Uiso 1 1 calc R U . . .
C33 C 0.9949(12) 0.8108(8) 0.2116(7) 0.045(3) Uani 1 1 d . . . . .
H33A H 0.988312 0.853559 0.169805 0.068 Uiso 1 1 calc R U . . .
H33B H 0.982931 0.757897 0.203926 0.068 Uiso 1 1 calc R U . . .
H33C H 1.076103 0.812803 0.230131 0.068 Uiso 1 1 calc R U . . .
C34 C 0.9684(12) 0.9718(7) 0.2802(5) 0.039(3) Uani 1 1 d . . . . .
C35 C 1.0030(12) 0.9945(7) 0.2075(6) 0.038(3) Uani 1 1 d . . . . .
C36 C 0.9137(15) 1.0196(7) 0.1607(6) 0.048(3) Uani 1 1 d . . . . .
H36 H 0.831282 1.023142 0.174361 0.057 Uiso 1 1 calc R U . . .
C37 C 0.9424(14) 1.0398(8) 0.0937(6) 0.050(3) Uani 1 1 d . . . . .
H37 H 0.880325 1.057887 0.061856 0.060 Uiso 1 1 calc R U . . .
C38 C 1.0605(17) 1.0333(9) 0.0743(6) 0.061(4) Uani 1 1 d . . . . .
H38 H 1.080082 1.045606 0.028716 0.073 Uiso 1 1 calc R U . . .
C39 C 1.1537(16) 1.0086(9) 0.1210(7) 0.057(4) Uani 1 1 d . . . . .
H39 H 1.236019 1.004615 0.107333 0.069 Uiso 1 1 calc R U . . .
C40 C 1.1226(14) 0.9902(8) 0.1875(7) 0.049(3) Uani 1 1 d . . . . .
H40 H 1.184845 0.974582 0.219565 0.059 Uiso 1 1 calc R U . . .
C41 C 1.021(2) 1.1780(9) 0.2076(7) 0.085(7) Uani 1 1 d . . . . .
H41A H 1.074388 1.163664 0.175125 0.127 Uiso 1 1 calc R U . . .
H41B H 1.030589 1.235561 0.204178 0.127 Uiso 1 1 calc R U . . .
H41C H 0.935503 1.167289 0.199022 0.127 Uiso 1 1 calc R U . . .
C42 C 1.2320(18) 1.1063(11) 0.2985(9) 0.073(5) Uani 1 1 d . . . . .
H42A H 1.253742 1.067764 0.340619 0.110 Uiso 1 1 calc R U . . .
H42B H 1.267408 1.159391 0.295678 0.110 Uiso 1 1 calc R U . . .
H42C H 1.264026 1.086991 0.262236 0.110 Uiso 1 1 calc R U . . .
C43 C 1.0071(14) 1.1764(8) 0.3469(7) 0.051(3) Uani 1 1 d . . . . .
H43A H 0.918085 1.182805 0.343072 0.077 Uiso 1 1 calc R U . . .
H43B H 1.045960 1.229894 0.333528 0.077 Uiso 1 1 calc R U . . .
H43C H 1.027780 1.148748 0.392685 0.077 Uiso 1 1 calc R U . . .
C44 C 0.5803(14) 0.7309(8) 0.4683(6) 0.049(3) Uani 1 1 d . . . . .
H44A H 0.559056 0.770571 0.426588 0.073 Uiso 1 1 calc R U . . .
H44B H 0.505445 0.711115 0.493570 0.073 Uiso 1 1 calc R U . . .
H44C H 0.623968 0.685313 0.459156 0.073 Uiso 1 1 calc R U . . .
C45 C 0.6063(13) 0.8751(8) 0.5240(7) 0.049(3) Uani 1 1 d . . . . .
H45A H 0.591703 0.911131 0.479748 0.074 Uiso 1 1 calc R U . . .
H45B H 0.659338 0.902281 0.548003 0.074 Uiso 1 1 calc R U . . .
H45C H 0.528059 0.861619 0.547664 0.074 Uiso 1 1 calc R U . . .
C46 C 0.6935(13) 0.7135(8) 0.6042(6) 0.047(3) Uani 1 1 d . . . . .
H46A H 0.613767 0.710685 0.626451 0.071 Uiso 1 1 calc R U . . .
H46B H 0.754277 0.735813 0.627887 0.071 Uiso 1 1 calc R U . . .
H46C H 0.718686 0.658945 0.603713 0.071 Uiso 1 1 calc R U . . .
C47 C 0.9293(11) 0.7688(7) 0.4829(6) 0.033(2) Uani 1 1 d . . . . .
C48 C 0.9371(12) 0.6820(7) 0.5245(6) 0.040(3) Uani 1 1 d . . . . .
C49 C 1.0063(12) 0.6616(8) 0.5812(6) 0.041(3) Uani 1 1 d . . . . .
H49 H 1.051184 0.702426 0.592962 0.050 Uiso 1 1 calc R U . . .
C50 C 1.0109(13) 0.5817(8) 0.6215(6) 0.047(3) Uani 1 1 d . . . . .
H50 H 1.056646 0.568934 0.660960 0.056 Uiso 1 1 calc R U . . .
C51 C 0.9490(13) 0.5211(8) 0.6039(6) 0.045(3) Uani 1 1 d . . . . .
H51 H 0.954342 0.466441 0.630405 0.054 Uiso 1 1 calc R U . . .
C52 C 0.8793(14) 0.5409(8) 0.5474(7) 0.048(3) Uani 1 1 d . . . . .
H52 H 0.836577 0.499525 0.535277 0.058 Uiso 1 1 calc R U . . .
C53 C 0.8713(13) 0.6199(8) 0.5086(6) 0.043(3) Uani 1 1 d . . . . .
H53 H 0.821028 0.632657 0.470718 0.052 Uiso 1 1 calc R U . . .
C54 C 1.2357(11) 0.8525(8) 0.3685(7) 0.045(3) Uani 1 1 d . . . . .
H54A H 1.185669 0.849543 0.331215 0.068 Uiso 1 1 calc R U . . .
H54B H 1.320738 0.839104 0.360777 0.068 Uiso 1 1 calc R U . . .
H54C H 1.231675 0.907409 0.373280 0.068 Uiso 1 1 calc R U . . .
C55 C 1.2673(15) 0.7884(9) 0.5177(7) 0.052(3) Uani 1 1 d . . . . .
H55A H 1.224293 0.824354 0.539019 0.077 Uiso 1 1 calc R U . . .
H55B H 1.348054 0.811002 0.502232 0.077 Uiso 1 1 calc R U . . .
H55C H 1.277152 0.734827 0.549363 0.077 Uiso 1 1 calc R U . . .
C56 C 1.1940(14) 0.6736(7) 0.4381(7) 0.047(3) Uani 1 1 d . . . . .
H56A H 1.171977 0.634354 0.480141 0.071 Uiso 1 1 calc R U . . .
H56B H 1.279206 0.664947 0.426763 0.071 Uiso 1 1 calc R U . . .
H56C H 1.140236 0.666520 0.403536 0.071 Uiso 1 1 calc R U . . .
C57 C 0.6865(13) 1.0666(9) 0.3787(7) 0.051(3) Uani 1 1 d D . . . .
H57A H 0.756605 1.104531 0.369287 0.061 Uiso 0.83(4) 1 calc R U P B 1
H57B H 0.650523 1.066176 0.421939 0.061 Uiso 0.83(4) 1 calc R U P B 1
H57C H 0.755657 1.104562 0.375253 0.061 Uiso 0.17(4) 1 calc R U P B 2
H57D H 0.634403 1.066520 0.417318 0.061 Uiso 0.17(4) 1 calc R U P B 2
C58 C 0.592(2) 1.0934(14) 0.3259(11) 0.057(7) Uani 0.83(4) 1 d D U P B 1
H58A H 0.630178 1.118556 0.282173 0.068 Uiso 0.83(4) 1 calc R U P B 1
H58B H 0.532085 1.131249 0.336312 0.068 Uiso 0.83(4) 1 calc R U P B 1
C58A C 0.615(14) 1.085(6) 0.316(5) 0.056(18) Uani 0.17(4) 1 d D U P B 2
H58C H 0.665535 1.120295 0.280895 0.068 Uiso 0.17(4) 1 calc R U P B 2
H58D H 0.541955 1.116658 0.322211 0.068 Uiso 0.17(4) 1 calc R U P B 2
C59 C 0.5349(17) 1.0096(11) 0.3305(11) 0.056(5) Uani 0.83(4) 1 d D U P B 1
H59A H 0.476184 0.993095 0.367920 0.068 Uiso 0.83(4) 1 calc R U P B 1
H59B H 0.492517 1.010385 0.289339 0.068 Uiso 0.83(4) 1 calc R U P B 1
C59A C 0.569(8) 1.014(4) 0.291(4) 0.059(16) Uani 0.17(4) 1 d D U P B 2
H59C H 0.479794 1.004068 0.297307 0.071 Uiso 0.17(4) 1 calc R U P B 2
H59D H 0.594267 1.018348 0.245257 0.071 Uiso 0.17(4) 1 calc R U P B 2
C60 C 0.6437(14) 0.9542(9) 0.3412(8) 0.057(4) Uani 1 1 d D . . . .
H60A H 0.619290 0.898083 0.364836 0.069 Uiso 0.83(4) 1 calc R U P B 1
H60B H 0.682045 0.954429 0.298512 0.069 Uiso 0.83(4) 1 calc R U P B 1
H60C H 0.586686 0.916754 0.371785 0.069 Uiso 0.17(4) 1 calc R U P B 2
H60D H 0.691684 0.921672 0.317894 0.069 Uiso 0.17(4) 1 calc R U P B 2

loop_
_atom_site_aniso_label
_atom_site_aniso_U_11
_atom_site_aniso_U_22
_atom_site_aniso_U_33
_atom_site_aniso_U_23
_atom_site_aniso_U_13
_atom_site_aniso_U_12
Yb1 0.0438(3) 0.0307(3) 0.0315(2) -0.00894(19) -0.0004(2) -0.0001(2)
Se1 0.0511(7) 0.0392(6) 0.0343(6) -0.0117(5) -0.0026(5) 0.0068(6)
Si1 0.047(2) 0.0393(19) 0.0400(18) -0.0117(15) -0.0025(15) 0.0042(16)
Si2 0.046(2) 0.0345(17) 0.0372(17) -0.0101(14) -0.0019(15) -0.0022(15)
Si3 0.046(2) 0.0344(17) 0.0341(16) -0.0110(13) 0.0004(14) 0.0030(14)
Si4 0.046(2) 0.0362(18) 0.0377(17) -0.0114(14) -0.0047(15) 0.0033(15)
O1 0.052(5) 0.040(5) 0.037(4) -0.013(4) -0.001(4) 0.000(4)
N1 0.044(6) 0.031(5) 0.036(5) -0.009(4) 0.002(4) 0.003(4)
N2 0.057(7) 0.030(5) 0.037(5) -0.013(4) 0.001(5) 0.003(5)
N3 0.041(6) 0.039(5) 0.034(5) -0.012(4) 0.000(4) 0.001(5)
N4 0.042(6) 0.031(5) 0.037(5) -0.005(4) -0.001(4) -0.002(4)
C1 0.052(9) 0.049(8) 0.086(11) -0.024(8) -0.011(8) 0.000(7)
C2 0.049(8) 0.050(8) 0.053(8) -0.020(6) 0.000(6) 0.010(6)
C3 0.059(9) 0.056(8) 0.036(6) -0.016(6) -0.010(6) 0.009(7)
C4 0.057(8) 0.027(6) 0.030(5) -0.012(4) -0.001(5) 0.002(5)
C5 0.045(7) 0.034(6) 0.037(6) -0.008(5) 0.002(5) -0.003(5)
C6 0.045(7) 0.047(7) 0.045(7) -0.011(6) -0.007(6) 0.002(6)
C7 0.053(8) 0.053(8) 0.037(6) 0.000(6) 0.003(6) -0.006(7)
C8 0.068(10) 0.036(7) 0.049(8) 0.007(6) -0.015(7) -0.003(7)
C9 0.058(9) 0.038(7) 0.061(8) -0.011(6) -0.004(7) 0.003(6)
C10 0.058(8) 0.035(6) 0.045(7) -0.015(5) 0.000(6) 0.000(6)
C11 0.049(8) 0.050(8) 0.051(8) -0.024(6) 0.008(6) -0.003(6)
C12 0.056(8) 0.038(7) 0.041(7) -0.012(5) 0.004(6) -0.010(6)
C13 0.058(9) 0.041(7) 0.050(7) -0.013(6) 0.001(6) -0.008(6)
C14 0.071(10) 0.034(6) 0.037(6) -0.011(5) -0.004(6) 0.010(6)
C15 0.047(7) 0.034(6) 0.044(6) -0.019(5) -0.008(6) 0.009(5)
C16 0.046(8) 0.054(8) 0.050(8) -0.018(6) 0.008(6) 0.002(6)
C17 0.040(7) 0.036(6) 0.034(6) -0.008(5) -0.001(5) -0.002(5)
C18 0.045(7) 0.031(6) 0.038(6) -0.010(5) 0.002(5) 0.007(5)
C19 0.058(8) 0.036(7) 0.039(6) -0.012(5) 0.000(6) 0.002(6)
C20 0.050(8) 0.037(7) 0.047(7) -0.019(6) -0.012(6) 0.012(6)
C21 0.071(10) 0.047(7) 0.030(6) -0.012(5) -0.005(6) 0.017(7)
C22 0.070(10) 0.036(7) 0.035(6) -0.009(5) 0.006(6) -0.001(6)
C23 0.055(8) 0.033(6) 0.040(6) -0.010(5) 0.001(6) -0.001(6)
C24 0.048(8) 0.047(8) 0.053(8) -0.016(6) -0.006(6) 0.009(6)
C25 0.078(11) 0.043(7) 0.040(7) -0.011(6) -0.012(7) 0.009(7)
C26 0.076(10) 0.031(6) 0.040(6) -0.011(5) -0.008(6) 0.000(6)
C27 0.055(9) 0.055(8) 0.044(7) -0.015(6) 0.007(6) -0.005(7)
C28 0.066(13) 0.055(14) 0.049(13) -0.007(11) 0.001(10) -0.019(11)
C28A 0.07(3) 0.05(3) 0.03(2) 0.01(2) 0.01(2) -0.01(2)
C29 0.065(12) 0.050(11) 0.037(9) -0.011(8) -0.002(8) -0.012(9)
C29A 0.08(3) 0.06(3) 0.05(2) -0.02(2) -0.01(2) -0.04(2)
C30 0.044(7) 0.041(7) 0.050(7) -0.018(6) -0.001(6) -0.008(6)
Yb2 0.0434(3) 0.0301(3) 0.0322(3) -0.0096(2) -0.0019(2) 0.0004(2)
Se2 0.0414(7) 0.0430(6) 0.0401(6) -0.0177(5) -0.0019(5) -0.0013(5)
Si5 0.047(2) 0.0366(17) 0.0362(16) -0.0137(14) -0.0008(14) -0.0029(15)
Si6 0.067(3) 0.0336(17) 0.0360(16) -0.0069(13) -0.0008(16) -0.0058(17)
Si7 0.0404(19) 0.0367(18) 0.0433(18) -0.0130(15) 0.0041(15) -0.0039(15)
Si8 0.0428(19) 0.0333(17) 0.0384(17) -0.0099(14) -0.0009(14) 0.0013(14)
O2 0.039(5) 0.048(5) 0.052(5) -0.025(4) -0.008(4) 0.001(4)
N5 0.046(6) 0.036(5) 0.037(5) -0.009(4) -0.002(4) -0.001(4)
N6 0.045(6) 0.040(5) 0.035(5) -0.012(4) 0.003(5) 0.001(5)
N7 0.052(7) 0.035(5) 0.037(5) -0.009(4) 0.001(5) -0.006(5)
N8 0.053(6) 0.033(5) 0.032(5) -0.012(4) -0.005(5) -0.001(5)
C31 0.069(9) 0.029(6) 0.045(7) -0.008(5) -0.004(6) -0.005(6)
C32 0.063(9) 0.039(7) 0.044(7) -0.015(6) 0.000(6) -0.001(6)
C33 0.036(7) 0.050(8) 0.055(7) -0.023(6) 0.011(6) -0.005(6)
C34 0.045(7) 0.039(6) 0.032(5) -0.010(5) -0.001(5) -0.005(6)
C35 0.048(8) 0.030(6) 0.035(6) -0.009(5) -0.005(5) -0.003(5)
C36 0.073(10) 0.032(6) 0.037(6) -0.008(5) 0.001(6) -0.001(6)
C37 0.057(9) 0.048(8) 0.040(7) -0.003(6) -0.010(6) -0.004(6)
C38 0.091(13) 0.056(9) 0.032(6) -0.007(6) 0.000(7) -0.022(8)
C39 0.068(10) 0.062(9) 0.046(8) -0.021(7) 0.006(7) -0.010(8)
C40 0.057(9) 0.046(8) 0.043(7) -0.010(6) -0.003(6) -0.011(6)
C41 0.16(2) 0.040(8) 0.044(8) 0.001(6) -0.016(11) -0.011(11)
C42 0.091(13) 0.069(11) 0.070(11) -0.037(9) 0.021(10) -0.023(10)
C43 0.061(9) 0.036(7) 0.059(8) -0.015(6) -0.003(7) -0.007(6)
C44 0.064(9) 0.036(6) 0.047(7) -0.013(5) -0.006(7) -0.005(6)
C45 0.040(8) 0.043(7) 0.066(9) -0.019(6) 0.006(6) 0.003(6)
C46 0.049(8) 0.052(8) 0.040(7) -0.013(6) 0.003(6) -0.011(6)
C47 0.030(6) 0.035(6) 0.037(6) -0.013(5) 0.000(5) 0.005(5)
C48 0.038(7) 0.035(6) 0.044(6) -0.009(5) 0.003(5) 0.001(5)
C49 0.052(8) 0.040(7) 0.036(6) -0.016(5) 0.007(5) -0.003(6)
C50 0.047(8) 0.046(7) 0.043(7) -0.008(6) 0.004(6) 0.010(6)
C51 0.053(8) 0.034(6) 0.045(7) -0.006(5) 0.009(6) 0.002(6)
C52 0.056(9) 0.034(7) 0.056(8) -0.016(6) 0.010(6) -0.003(6)
C53 0.048(8) 0.040(7) 0.043(7) -0.013(5) 0.000(6) -0.001(6)
C54 0.026(6) 0.053(8) 0.056(8) -0.013(6) 0.005(5) -0.001(5)
C55 0.067(10) 0.045(8) 0.047(7) -0.018(6) -0.016(7) 0.011(7)
C56 0.057(9) 0.031(6) 0.054(8) -0.013(6) 0.007(6) 0.006(6)
C57 0.044(8) 0.052(8) 0.064(9) -0.029(7) -0.012(7) 0.009(6)
C58 0.067(15) 0.051(10) 0.053(11) -0.015(8) -0.004(10) 0.009(9)
C58A 0.06(3) 0.05(3) 0.06(3) -0.01(3) -0.01(3) 0.00(3)
C59 0.058(11) 0.059(10) 0.053(12) -0.018(8) 0.000(9) 0.009(9)
C59A 0.07(3) 0.06(3) 0.05(3) -0.01(3) 0.00(3) -0.01(3)
C60 0.058(9) 0.054(9) 0.071(10) -0.035(8) -0.027(8) 0.015(7)

loop_
_atom_type_symbol
_atom_type_description
_atom_type_scat_dispersion_real
_atom_type_scat_dispersion_imag
_atom_type_scat_source
C C 0.0033 0.0016 'International Tables Vol C Tables 4.2.6.8 and 6.1.1.4'
H H 0.0000 0.0000 'International Tables Vol C Tables 4.2.6.8 and 6.1.1.4'
N N 0.0061 0.0033 'International Tables Vol C Tables 4.2.6.8 and 6.1.1.4'
O O 0.0106 0.0060 'International Tables Vol C Tables 4.2.6.8 and 6.1.1.4'
Se Se -0.0929 2.2259 'International Tables Vol C Tables 4.2.6.8 and 6.1.1.4'
Si Si 0.0817 0.0704 'International Tables Vol C Tables 4.2.6.8 and 6.1.1.4'
Yb Yb -0.3850 5.5486 'International Tables Vol C Tables 4.2.6.8 and 6.1.1.4'

loop_
_geom_angle_atom_site_label_1
_geom_angle_atom_site_label_2
_geom_angle_atom_site_label_3
_geom_angle
_geom_angle_site_symmetry_1
_geom_angle_site_symmetry_3
_geom_angle_publ_flag
Se1 Yb1 Se1 47.69(5) . 2_665 ?
O1 Yb1 Se1 87.7(2) . 2_665 ?
O1 Yb1 Se1 92.4(2) . . ?
O1 Yb1 N3 83.6(3) . . ?
O1 Yb1 N4 86.5(3) . . ?
N1 Yb1 Se1 79.3(2) . 2_665 ?
N1 Yb1 Se1 124.7(2) . . ?
N1 Yb1 O1 100.9(3) . . ?
N1 Yb1 N3 147.2(3) . . ?
N1 Yb1 N4 90.0(3) . . ?
N2 Yb1 Se1 91.7(2) . 2_665 ?
N2 Yb1 Se1 102.5(3) . . ?
N2 Yb1 O1 159.2(4) . . ?
N2 Yb1 N1 58.7(4) . . ?
N2 Yb1 N3 111.2(4) . . ?
N2 Yb1 N4 89.5(3) . . ?
N3 Yb1 Se1 133.5(2) . 2_665 ?
N3 Yb1 Se1 87.1(2) . . ?
N3 Yb1 N4 57.7(3) . . ?
N4 Yb1 Se1 166.6(3) . 2_665 ?
N4 Yb1 Se1 144.7(2) . . ?
Yb1 Se1 Yb1 132.31(5) . 2_665 ?
Se1 Se1 Yb1 62.84(5) 2_665 2_665 ?
Se1 Se1 Yb1 69.48(6) 2_665 . ?
N1 Si1 C1 105.4(6) . . ?
N1 Si1 C2 112.8(6) . . ?
N1 Si1 C3 113.3(6) . . ?
C1 Si1 C2 106.4(7) . . ?
C1 Si1 C3 109.6(7) . . ?
C3 Si1 C2 109.0(7) . . ?
N2 Si2 C11 113.4(6) . . ?
N2 Si2 C12 113.2(6) . . ?
N2 Si2 C13 105.3(6) . . ?
C12 Si2 C11 107.4(6) . . ?
C13 Si2 C11 107.8(7) . . ?
C13 Si2 C12 109.6(6) . . ?
N4 Si3 C14 109.9(5) . . ?
N4 Si3 C15 116.8(5) . . ?
N4 Si3 C16 109.0(6) . . ?
C14 Si3 C15 104.3(6) . . ?
C16 Si3 C14 108.3(7) . . ?
C16 Si3 C15 108.1(6) . . ?
N3 Si4 C24 108.1(6) . . ?
N3 Si4 C25 118.1(6) . . ?
N3 Si4 C26 108.9(6) . . ?
C24 Si4 C26 111.9(7) . . ?
C25 Si4 C24 105.9(7) . . ?
C25 Si4 C26 104.0(6) . . ?
C27 O1 Yb1 126.7(7) . . ?
C27 O1 C30 106.7(10) . . ?
C30 O1 Yb1 125.7(7) . . ?
Si1 N1 Yb1 138.0(6) . . ?
C4 N1 Yb1 90.7(7) . . ?
C4 N1 Si1 127.7(9) . . ?
Si2 N2 Yb1 137.5(6) . . ?
C4 N2 Yb1 91.4(8) . . ?
C4 N2 Si2 130.7(8) . . ?
Si4 N3 Yb1 135.2(5) . . ?
C17 N3 Yb1 92.2(7) . . ?
C17 N3 Si4 131.4(8) . . ?
Si3 N4 Yb1 140.1(5) . . ?
C17 N4 Yb1 90.8(7) . . ?
C17 N4 Si3 129.1(8) . . ?
Si1 C1 H1A 109.5 . . ?
Si1 C1 H1B 109.5 . . ?
Si1 C1 H1C 109.5 . . ?
H1A C1 H1B 109.5 . . ?
H1A C1 H1C 109.5 . . ?
H1B C1 H1C 109.5 . . ?
Si1 C2 H2A 109.5 . . ?
Si1 C2 H2B 109.5 . . ?
Si1 C2 H2C 109.5 . . ?
H2A C2 H2B 109.5 . . ?
H2A C2 H2C 109.5 . . ?
H2B C2 H2C 109.5 . . ?
Si1 C3 H3A 109.5 . . ?
Si1 C3 H3B 109.5 . . ?
Si1 C3 H3C 109.5 . . ?
H3A C3 H3B 109.5 . . ?
H3A C3 H3C 109.5 . . ?
H3B C3 H3C 109.5 . . ?
N1 C4 N2 118.2(10) . . ?
N1 C4 C5 123.3(12) . . ?
N2 C4 C5 118.4(12) . . ?
C6 C5 C4 118.6(11) . . ?
C10 C5 C4 123.0(11) . . ?
C10 C5 C6 118.4(11) . . ?
C5 C6 H6 119.5 . . ?
C7 C6 C5 121.1(13) . . ?
C7 C6 H6 119.5 . . ?
C6 C7 H7 120.3 . . ?
C8 C7 C6 119.4(13) . . ?
C8 C7 H7 120.3 . . ?
C7 C8 H8 119.9 . . ?
C7 C8 C9 120.3(12) . . ?
C9 C8 H8 119.9 . . ?
C8 C9 H9 119.8 . . ?
C10 C9 C8 120.5(13) . . ?
C10 C9 H9 119.8 . . ?
C5 C10 H10 119.8 . . ?
C9 C10 C5 120.4(13) . . ?
C9 C10 H10 119.8 . . ?
Si2 C11 H11A 109.5 . . ?
Si2 C11 H11B 109.5 . . ?
Si2 C11 H11C 109.5 . . ?
H11A C11 H11B 109.5 . . ?
H11A C11 H11C 109.5 . . ?
H11B C11 H11C 109.5 . . ?
Si2 C12 H12A 109.5 . . ?
Si2 C12 H12B 109.5 . . ?
Si2 C12 H12C 109.5 . . ?
H12A C12 H12B 109.5 . . ?
H12A C12 H12C 109.5 . . ?
H12B C12 H12C 109.5 . . ?
Si2 C13 H13A 109.5 . . ?
Si2 C13 H13B 109.5 . . ?
Si2 C13 H13C 109.5 . . ?
H13A C13 H13B 109.5 . . ?
H13A C13 H13C 109.5 . . ?
H13B C13 H13C 109.5 . . ?
Si3 C14 H14A 109.5 . . ?
Si3 C14 H14B 109.5 . . ?
Si3 C14 H14C 109.5 . . ?
H14A C14 H14B 109.5 . . ?
H14A C14 H14C 109.5 . . ?
H14B C14 H14C 109.5 . . ?
Si3 C15 H15A 109.5 . . ?
Si3 C15 H15B 109.5 . . ?
Si3 C15 H15C 109.5 . . ?
H15A C15 H15B 109.5 . . ?
H15A C15 H15C 109.5 . . ?
H15B C15 H15C 109.5 . . ?
Si3 C16 H16A 109.5 . . ?
Si3 C16 H16B 109.5 . . ?
Si3 C16 H16C 109.5 . . ?
H16A C16 H16B 109.5 . . ?
H16A C16 H16C 109.5 . . ?
H16B C16 H16C 109.5 . . ?
N3 C17 N4 119.3(10) . . ?
N3 C17 C18 121.4(11) . . ?
N4 C17 C18 119.3(10) . . ?
C19 C18 C17 120.8(11) . . ?
C23 C18 C17 119.6(12) . . ?
C23 C18 C19 119.6(12) . . ?
C18 C19 H19 119.9 . . ?
C18 C19 C20 120.1(13) . . ?
C20 C19 H19 119.9 . . ?
C19 C20 H20 120.1 . . ?
C21 C20 C19 119.9(13) . . ?
C21 C20 H20 120.1 . . ?
C20 C21 H21 119.6 . . ?
C20 C21 C22 120.9(12) . . ?
C22 C21 H21 119.6 . . ?
C21 C22 H22 120.9 . . ?
C21 C22 C23 118.1(13) . . ?
C23 C22 H22 120.9 . . ?
C18 C23 C22 121.3(13) . . ?
C18 C23 H23 119.4 . . ?
C22 C23 H23 119.4 . . ?
Si4 C24 H24A 109.5 . . ?
Si4 C24 H24B 109.5 . . ?
Si4 C24 H24C 109.5 . . ?
H24A C24 H24B 109.5 . . ?
H24A C24 H24C 109.5 . . ?
H24B C24 H24C 109.5 . . ?
Si4 C25 H25A 109.5 . . ?
Si4 C25 H25B 109.5 . . ?
Si4 C25 H25C 109.5 . . ?
H25A C25 H25B 109.5 . . ?
H25A C25 H25C 109.5 . . ?
H25B C25 H25C 109.5 . . ?
Si4 C26 H26A 109.5 . . ?
Si4 C26 H26B 109.5 . . ?
Si4 C26 H26C 109.5 . . ?
H26A C26 H26B 109.5 . . ?
H26A C26 H26C 109.5 . . ?
H26B C26 H26C 109.5 . . ?
O1 C27 H27C 111.2 . . ?
O1 C27 H27D 111.2 . . ?
O1 C27 H27A 110.1 . . ?
O1 C27 H27B 110.1 . . ?
O1 C27 C28 108.1(13) . . ?
O1 C27 C28A 103(3) . . ?
H27C C27 H27D 109.1 . . ?
H27A C27 H27B 108.4 . . ?
C28 C27 H27A 110.1 . . ?
C28 C27 H27B 110.1 . . ?
C28A C27 H27C 111.2 . . ?
C28A C27 H27D 111.2 . . ?
C27 C28 H28A 111.3 . . ?
C27 C28 H28B 111.3 . . ?
C27 C28 C29 102.5(14) . . ?
H28A C28 H28B 109.2 . . ?
C29 C28 H28A 111.3 . . ?
C29 C28 H28B 111.3 . . ?
C27 C28A H28C 113.0 . . ?
C27 C28A H28D 113.0 . . ?
C27 C28A C29A 93(3) . . ?
H28C C28A H28D 110.4 . . ?
C29A C28A H28C 113.0 . . ?
C29A C28A H28D 113.0 . . ?
C28 C29 H29A 111.7 . . ?
C28 C29 H29B 111.7 . . ?
H29A C29 H29B 109.5 . . ?
C30 C29 C28 100.3(15) . . ?
C30 C29 H29A 111.7 . . ?
C30 C29 H29B 111.7 . . ?
C28A C29A H29C 111.8 . . ?
C28A C29A H29D 111.8 . . ?
H29C C29A H29D 109.5 . . ?
C30 C29A C28A 100(4) . . ?
C30 C29A H29C 111.8 . . ?
C30 C29A H29D 111.8 . . ?
O1 C30 C29 103.5(11) . . ?
O1 C30 C29A 103(2) . . ?
O1 C30 H30A 111.1 . . ?
O1 C30 H30B 111.1 . . ?
O1 C30 H30C 111.2 . . ?
O1 C30 H30D 111.2 . . ?
C29 C30 H30A 111.1 . . ?
C29 C30 H30B 111.1 . . ?
C29A C30 H30C 111.2 . . ?
C29A C30 H30D 111.2 . . ?
H30A C30 H30B 109.0 . . ?
H30C C30 H30D 109.1 . . ?
Se2 Yb2 Se2 48.79(5) . 2_776 ?
O2 Yb2 Se2 126.4(2) . 2_776 ?
O2 Yb2 Se2 83.6(2) . . ?
O2 Yb2 N6 80.9(3) . . ?
N5 Yb2 Se2 108.6(2) . . ?
N5 Yb2 Se2 88.3(3) . 2_776 ?
N5 Yb2 O2 85.1(4) . . ?
N5 Yb2 N6 57.4(3) . . ?
N5 Yb2 N7 155.3(4) . . ?
N6 Yb2 Se2 136.1(3) . 2_776 ?
N6 Yb2 Se2 159.9(3) . . ?
N7 Yb2 Se2 114.2(3) . 2_776 ?
N7 Yb2 Se2 94.6(3) . . ?
N7 Yb2 O2 89.1(4) . . ?
N7 Yb2 N6 97.9(4) . . ?
N8 Yb2 Se2 84.2(3) . 2_776 ?
N8 Yb2 Se2 111.6(2) . . ?
N8 Yb2 O2 144.2(4) . . ?
N8 Yb2 N5 117.3(4) . . ?
N8 Yb2 N6 88.4(3) . . ?
N8 Yb2 N7 58.6(4) . . ?
Yb2 Se2 Yb2 131.21(5) . 2_776 ?
Se2 Se2 Yb2 63.70(5) 2_776 2_776 ?
Se2 Se2 Yb2 67.52(5) 2_776 . ?
N6 Si5 C31 106.8(5) . . ?
N6 Si5 C32 112.8(6) . . ?
N6 Si5 C33 113.8(6) . . ?
C31 Si5 C33 108.4(7) . . ?
C32 Si5 C31 106.3(7) . . ?
C32 Si5 C33 108.3(6) . . ?
N5 Si6 C41 114.0(7) . . ?
N5 Si6 C42 110.7(7) . . ?
N5 Si6 C43 109.5(6) . . ?
C42 Si6 C41 109.3(10) . . ?
C42 Si6 C43 109.1(7) . . ?
C43 Si6 C41 104.0(8) . . ?
N7 Si7 C44 110.3(6) . . ?
N7 Si7 C45 106.9(6) . . ?
N7 Si7 C46 115.3(6) . . ?
C45 Si7 C44 108.7(7) . . ?
C45 Si7 C46 105.5(7) . . ?
C46 Si7 C44 109.8(6) . . ?
N8 Si8 C54 104.4(5) . . ?
N8 Si8 C55 111.0(6) . . ?
N8 Si8 C56 113.9(6) . . ?
C54 Si8 C55 109.2(7) . . ?
C56 Si8 C54 109.0(6) . . ?
C56 Si8 C55 109.1(7) . . ?
C57 O2 Yb2 126.7(7) . . ?
C60 O2 Yb2 123.6(7) . . ?
C60 O2 C57 107.7(10) . . ?
Si6 N5 Yb2 138.4(5) . . ?
C34 N5 Yb2 93.0(7) . . ?
C34 N5 Si6 128.5(9) . . ?
Si5 N6 Yb2 141.9(5) . . ?
C34 N6 Yb2 91.1(7) . . ?
C34 N6 Si5 126.3(8) . . ?
Si7 N7 Yb2 138.6(6) . . ?
C47 N7 Yb2 89.8(7) . . ?
C47 N7 Si7 129.9(9) . . ?
Si8 N8 Yb2 133.9(6) . . ?
C47 N8 Yb2 93.4(8) . . ?
C47 N8 Si8 132.6(9) . . ?
Si5 C31 H31A 109.5 . . ?
Si5 C31 H31B 109.5 . . ?
Si5 C31 H31C 109.5 . . ?
H31A C31 H31B 109.5 . . ?
H31A C31 H31C 109.5 . . ?
H31B C31 H31C 109.5 . . ?
Si5 C32 H32A 109.5 . . ?
Si5 C32 H32B 109.5 . . ?
Si5 C32 H32C 109.5 . . ?
H32A C32 H32B 109.5 . . ?
H32A C32 H32C 109.5 . . ?
H32B C32 H32C 109.5 . . ?
Si5 C33 H33A 109.5 . . ?
Si5 C33 H33B 109.5 . . ?
Si5 C33 H33C 109.5 . . ?
H33A C33 H33B 109.5 . . ?
H33A C33 H33C 109.5 . . ?
H33B C33 H33C 109.5 . . ?
N5 C34 N6 118.3(10) . . ?
N5 C34 C35 121.1(10) . . ?
N6 C34 C35 120.6(10) . . ?
C36 C35 C34 119.7(12) . . ?
C40 C35 C34 121.0(11) . . ?
C40 C35 C36 119.3(12) . . ?
C35 C36 H36 119.5 . . ?
C35 C36 C37 121.1(15) . . ?
C37 C36 H36 119.5 . . ?
C36 C37 H37 120.4 . . ?
C38 C37 C36 119.3(13) . . ?
C38 C37 H37 120.4 . . ?
C37 C38 H38 119.6 . . ?
C37 C38 C39 120.9(13) . . ?
C39 C38 H38 119.6 . . ?
C38 C39 H39 120.7 . . ?
C40 C39 C38 118.6(15) . . ?
C40 C39 H39 120.7 . . ?
C35 C40 C39 120.9(14) . . ?
C35 C40 H40 119.6 . . ?
C39 C40 H40 119.6 . . ?
Si6 C41 H41A 109.5 . . ?
Si6 C41 H41B 109.5 . . ?
Si6 C41 H41C 109.5 . . ?
H41A C41 H41B 109.5 . . ?
H41A C41 H41C 109.5 . . ?
H41B C41 H41C 109.5 . . ?
Si6 C42 H42A 109.5 . . ?
Si6 C42 H42B 109.5 . . ?
Si6 C42 H42C 109.5 . . ?
H42A C42 H42B 109.5 . . ?
H42A C42 H42C 109.5 . . ?
H42B C42 H42C 109.5 . . ?
Si6 C43 H43A 109.5 . . ?
Si6 C43 H43B 109.5 . . ?
Si6 C43 H43C 109.5 . . ?
H43A C43 H43B 109.5 . . ?
H43A C43 H43C 109.5 . . ?
H43B C43 H43C 109.5 . . ?
Si7 C44 H44A 109.5 . . ?
Si7 C44 H44B 109.5 . . ?
Si7 C44 H44C 109.5 . . ?
H44A C44 H44B 109.5 . . ?
H44A C44 H44C 109.5 . . ?
H44B C44 H44C 109.5 . . ?
Si7 C45 H45A 109.5 . . ?
Si7 C45 H45B 109.5 . . ?
Si7 C45 H45C 109.5 . . ?
H45A C45 H45B 109.5 . . ?
H45A C45 H45C 109.5 . . ?
H45B C45 H45C 109.5 . . ?
Si7 C46 H46A 109.5 . . ?
Si7 C46 H46B 109.5 . . ?
Si7 C46 H46C 109.5 . . ?
H46A C46 H46B 109.5 . . ?
H46A C46 H46C 109.5 . . ?
H46B C46 H46C 109.5 . . ?
N7 C47 C48 120.3(11) . . ?
N8 C47 N7 118.0(10) . . ?
N8 C47 C48 121.7(11) . . ?
C49 C48 C47 120.4(11) . . ?
C49 C48 C53 118.1(11) . . ?
C53 C48 C47 121.4(11) . . ?
C48 C49 H49 119.6 . . ?
C48 C49 C50 120.9(12) . . ?
C50 C49 H49 119.6 . . ?
C49 C50 H50 119.9 . . ?
C51 C50 C49 120.2(13) . . ?
C51 C50 H50 119.9 . . ?
C50 C51 H51 120.3 . . ?
C50 C51 C52 119.3(12) . . ?
C52 C51 H51 120.3 . . ?
C51 C52 H52 119.6 . . ?
C53 C52 C51 120.8(13) . . ?
C53 C52 H52 119.6 . . ?
C48 C53 H53 119.7 . . ?
C52 C53 C48 120.6(13) . . ?
C52 C53 H53 119.7 . . ?
Si8 C54 H54A 109.5 . . ?
Si8 C54 H54B 109.5 . . ?
Si8 C54 H54C 109.5 . . ?
H54A C54 H54B 109.5 . . ?
H54A C54 H54C 109.5 . . ?
H54B C54 H54C 109.5 . . ?
Si8 C55 H55A 109.5 . . ?
Si8 C55 H55B 109.5 . . ?
Si8 C55 H55C 109.5 . . ?
H55A C55 H55B 109.5 . . ?
H55A C55 H55C 109.5 . . ?
H55B C55 H55C 109.5 . . ?
Si8 C56 H56A 109.5 . . ?
Si8 C56 H56B 109.5 . . ?
Si8 C56 H56C 109.5 . . ?
H56A C56 H56B 109.5 . . ?
H56A C56 H56C 109.5 . . ?
H56B C56 H56C 109.5 . . ?
O2 C57 H57A 110.0 . . ?
O2 C57 H57B 110.0 . . ?
O2 C57 H57C 112.2 . . ?
O2 C57 H57D 112.2 . . ?
O2 C57 C58 108.5(13) . . ?
O2 C57 C58A 98(4) . . ?
H57A C57 H57B 108.4 . . ?
H57C C57 H57D 109.8 . . ?
C58 C57 H57A 110.0 . . ?
C58 C57 H57B 110.0 . . ?
C58A C57 H57C 112.2 . . ?
C58A C57 H57D 112.2 . . ?
C57 C58 H58A 112.0 . . ?
C57 C58 H58B 112.0 . . ?
C57 C58 C59 98.8(14) . . ?
H58A C58 H58B 109.7 . . ?
C59 C58 H58A 112.0 . . ?
C59 C58 H58B 112.0 . . ?
C57 C58A H58C 107.5 . . ?
C57 C58A H58D 107.5 . . ?
C57 C58A C59A 119(6) . . ?
H58C C58A H58D 107.0 . . ?
C59A C58A H58C 107.5 . . ?
C59A C58A H58D 107.5 . . ?
C58 C59 H59A 111.1 . . ?
C58 C59 H59B 111.1 . . ?
H59A C59 H59B 109.1 . . ?
C60 C59 C58 103.1(15) . . ?
C60 C59 H59A 111.1 . . ?
C60 C59 H59B 111.1 . . ?
C58A C59A H59C 113.4 . . ?
C58A C59A H59D 113.4 . . ?
H59C C59A H59D 110.7 . . ?
C60 C59A C58A 91(5) . . ?
C60 C59A H59C 113.4 . . ?
C60 C59A H59D 113.4 . . ?
O2 C60 C59 105.6(12) . . ?
O2 C60 C59A 118(3) . . ?
O2 C60 H60A 110.6 . . ?
O2 C60 H60B 110.6 . . ?
O2 C60 H60C 107.8 . . ?
O2 C60 H60D 107.8 . . ?
C59 C60 H60A 110.6 . . ?
C59 C60 H60B 110.6 . . ?
C59A C60 H60C 107.8 . . ?
C59A C60 H60D 107.8 . . ?
H60A C60 H60B 108.7 . . ?
H60C C60 H60D 107.2 . . ?

loop_
_geom_bond_atom_site_label_1
_geom_bond_atom_site_label_2
_geom_bond_distance
_geom_bond_site_symmetry_2
_geom_bond_publ_flag
Yb1 Se1 2.8578(13) . ?
Yb1 Se1 3.0082(13) 2_665 ?
Yb1 O1 2.361(9) . ?
Yb1 N1 2.348(10) . ?
Yb1 N2 2.319(10) . ?
Yb1 N3 2.371(10) . ?
Yb1 N4 2.403(10) . ?
Se1 Se1 2.375(3) 2_665 ?
Si1 N1 1.746(11) . ?
Si1 C1 1.865(15) . ?
Si1 C2 1.892(13) . ?
Si1 C3 1.880(13) . ?
Si2 N2 1.732(12) . ?
Si2 C11 1.891(13) . ?
Si2 C12 1.880(13) . ?
Si2 C13 1.880(14) . ?
Si3 N4 1.735(11) . ?
Si3 C14 1.863(13) . ?
Si3 C15 1.884(12) . ?
Si3 C16 1.851(14) . ?
Si4 N3 1.738(11) . ?
Si4 C24 1.883(15) . ?
Si4 C25 1.881(13) . ?
Si4 C26 1.884(13) . ?
O1 C27 1.456(15) . ?
O1 C30 1.473(14) . ?
N1 C4 1.323(17) . ?
N2 C4 1.342(17) . ?
N3 C17 1.333(15) . ?
N4 C17 1.336(16) . ?
C1 H1A 0.9800 . ?
C1 H1B 0.9800 . ?
C1 H1C 0.9800 . ?
C2 H2A 0.9800 . ?
C2 H2B 0.9800 . ?
C2 H2C 0.9800 . ?
C3 H3A 0.9800 . ?
C3 H3B 0.9800 . ?
C3 H3C 0.9800 . ?
C4 C5 1.504(16) . ?
C5 C6 1.411(18) . ?
C5 C10 1.386(17) . ?
C6 H6 0.9500 . ?
C6 C7 1.389(18) . ?
C7 H7 0.9500 . ?
C7 C8 1.37(2) . ?
C8 H8 0.9500 . ?
C8 C9 1.39(2) . ?
C9 H9 0.9500 . ?
C9 C10 1.384(18) . ?
C10 H10 0.9500 . ?
C11 H11A 0.9800 . ?
C11 H11B 0.9800 . ?
C11 H11C 0.9800 . ?
C12 H12A 0.9800 . ?
C12 H12B 0.9800 . ?
C12 H12C 0.9800 . ?
C13 H13A 0.9800 . ?
C13 H13B 0.9800 . ?
C13 H13C 0.9800 . ?
C14 H14A 0.9800 . ?
C14 H14B 0.9800 . ?
C14 H14C 0.9800 . ?
C15 H15A 0.9800 . ?
C15 H15B 0.9800 . ?
C15 H15C 0.9800 . ?
C16 H16A 0.9800 . ?
C16 H16B 0.9800 . ?
C16 H16C 0.9800 . ?
C17 C18 1.505(16) . ?
C18 C19 1.383(19) . ?
C18 C23 1.365(18) . ?
C19 H19 0.9500 . ?
C19 C20 1.391(17) . ?
C20 H20 0.9500 . ?
C20 C21 1.37(2) . ?
C21 H21 0.9500 . ?
C21 C22 1.39(2) . ?
C22 H22 0.9500 . ?
C22 C23 1.404(17) . ?
C23 H23 0.9500 . ?
C24 H24A 0.9800 . ?
C24 H24B 0.9800 . ?
C24 H24C 0.9800 . ?
C25 H25A 0.9800 . ?
C25 H25B 0.9800 . ?
C25 H25C 0.9800 . ?
C26 H26A 0.9800 . ?
C26 H26B 0.9800 . ?
C26 H26C 0.9800 . ?
C27 H27C 0.9900 . ?
C27 H27D 0.9900 . ?
C27 H27A 0.9900 . ?
C27 H27B 0.9900 . ?
C27 C28 1.505(18) . ?
C27 C28A 1.50(2) . ?
C28 H28A 0.9900 . ?
C28 H28B 0.9900 . ?
C28 C29 1.56(2) . ?
C28A H28C 0.9900 . ?
C28A H28D 0.9900 . ?
C28A C29A 1.57(3) . ?
C29 H29A 0.9900 . ?
C29 H29B 0.9900 . ?
C29 C30 1.509(18) . ?
C29A H29C 0.9900 . ?
C29A H29D 0.9900 . ?
C29A C30 1.51(2) . ?
C30 H30A 0.9900 . ?
C30 H30B 0.9900 . ?
C30 H30C 0.9900 . ?
C30 H30D 0.9900 . ?
Yb2 Se2 2.8578(13) . ?
Yb2 Se2 2.9455(13) 2_776 ?
Yb2 O2 2.362(9) . ?
Yb2 N5 2.347(10) . ?
Yb2 N6 2.390(10) . ?
Yb2 N7 2.358(10) . ?
Yb2 N8 2.300(10) . ?
Se2 Se2 2.398(3) 2_776 ?
Si5 N6 1.763(10) . ?
Si5 C31 1.861(13) . ?
Si5 C32 1.860(15) . ?
Si5 C33 1.884(13) . ?
Si6 N5 1.740(11) . ?
Si6 C41 1.879(15) . ?
Si6 C42 1.86(2) . ?
Si6 C43 1.859(14) . ?
Si7 N7 1.750(12) . ?
Si7 C44 1.893(13) . ?
Si7 C45 1.863(13) . ?
Si7 C46 1.878(13) . ?
Si8 N8 1.735(12) . ?
Si8 C54 1.872(13) . ?
Si8 C55 1.880(14) . ?
Si8 C56 1.869(12) . ?
O2 C57 1.456(16) . ?
O2 C60 1.445(15) . ?
N5 C34 1.324(15) . ?
N6 C34 1.327(16) . ?
N7 C47 1.350(16) . ?
N8 C47 1.310(16) . ?
C31 H31A 0.9800 . ?
C31 H31B 0.9800 . ?
C31 H31C 0.9800 . ?
C32 H32A 0.9800 . ?
C32 H32B 0.9800 . ?
C32 H32C 0.9800 . ?
C33 H33A 0.9800 . ?
C33 H33B 0.9800 . ?
C33 H33C 0.9800 . ?
C34 C35 1.520(16) . ?
C35 C36 1.377(19) . ?
C35 C40 1.38(2) . ?
C36 H36 0.9500 . ?
C36 C37 1.394(18) . ?
C37 H37 0.9500 . ?
C37 C38 1.36(2) . ?
C38 H38 0.9500 . ?
C38 C39 1.41(2) . ?
C39 H39 0.9500 . ?
C39 C40 1.391(19) . ?
C40 H40 0.9500 . ?
C41 H41A 0.9800 . ?
C41 H41B 0.9800 . ?
C41 H41C 0.9800 . ?
C42 H42A 0.9800 . ?
C42 H42B 0.9800 . ?
C42 H42C 0.9800 . ?
C43 H43A 0.9800 . ?
C43 H43B 0.9800 . ?
C43 H43C 0.9800 . ?
C44 H44A 0.9800 . ?
C44 H44B 0.9800 . ?
C44 H44C 0.9800 . ?
C45 H45A 0.9800 . ?
C45 H45B 0.9800 . ?
C45 H45C 0.9800 . ?
C46 H46A 0.9800 . ?
C46 H46B 0.9800 . ?
C46 H46C 0.9800 . ?
C47 C48 1.506(16) . ?
C48 C49 1.385(18) . ?
C48 C53 1.413(18) . ?
C49 H49 0.9500 . ?
C49 C50 1.398(18) . ?
C50 H50 0.9500 . ?
C50 C51 1.385(19) . ?
C51 H51 0.9500 . ?
C51 C52 1.39(2) . ?
C52 H52 0.9500 . ?
C52 C53 1.377(18) . ?
C53 H53 0.9500 . ?
C54 H54A 0.9800 . ?
C54 H54B 0.9800 . ?
C54 H54C 0.9800 . ?
C55 H55A 0.9800 . ?
C55 H55B 0.9800 . ?
C55 H55C 0.9800 . ?
C56 H56A 0.9800 . ?
C56 H56B 0.9800 . ?
C56 H56C 0.9800 . ?
C57 H57A 0.9900 . ?
C57 H57B 0.9900 . ?
C57 H57C 0.9900 . ?
C57 H57D 0.9900 . ?
C57 C58 1.500(18) . ?
C57 C58A 1.50(2) . ?
C58 H58A 0.9900 . ?
C58 H58B 0.9900 . ?
C58 C59 1.55(3) . ?
C58A H58C 0.9900 . ?
C58A H58D 0.9900 . ?
C58A C59A 1.55(3) . ?
C59 H59A 0.9900 . ?
C59 H59B 0.9900 . ?
C59 C60 1.499(18) . ?
C59A H59C 0.9900 . ?
C59A H59D 0.9900 . ?
C59A C60 1.49(2) . ?
C60 H60A 0.9900 . ?
C60 H60B 0.9900 . ?
C60 H60C 0.9900 . ?
C60 H60D 0.9900 . ?

loop_
_geom_torsion_atom_site_label_1
_geom_torsion_atom_site_label_2
_geom_torsion_atom_site_label_3
_geom_torsion_atom_site_label_4
_geom_torsion
_geom_torsion_site_symmetry_1
_geom_torsion_site_symmetry_2
_geom_torsion_site_symmetry_3
_geom_torsion_site_symmetry_4
_geom_torsion_publ_flag
Yb1 O1 C27 C28 -179.1(14) . . . . ?
Yb1 O1 C27 C28A 159(3) . . . . ?
Yb1 O1 C30 C29 -156.5(10) . . . . ?
Yb1 O1 C30 C29A 165(3) . . . . ?
Yb1 N1 C4 N2 -9.5(10) . . . . ?
Yb1 N1 C4 C5 167.7(10) . . . . ?
Yb1 N2 C4 N1 9.6(10) . . . . ?
Yb1 N2 C4 C5 -167.7(9) . . . . ?
Yb1 N3 C17 N4 -2.1(12) . . . . ?
Yb1 N3 C17 C18 178.1(10) . . . . ?
Yb1 N4 C17 N3 2.1(12) . . . . ?
Yb1 N4 C17 C18 -178.1(10) . . . . ?
Si1 N1 C4 N2 -170.9(8) . . . . ?
Si1 N1 C4 C5 6.3(17) . . . . ?
Si2 N2 C4 N1 -164.5(9) . . . . ?
Si2 N2 C4 C5 18.3(16) . . . . ?
Si3 N4 C17 N3 -177.5(9) . . . . ?
Si3 N4 C17 C18 2.3(17) . . . . ?
Si4 N3 C17 N4 -171.0(9) . . . . ?
Si4 N3 C17 C18 9.2(19) . . . . ?
O1 C27 C28 C29 -18(3) . . . . ?
O1 C27 C28A C29A 52(4) . . . . ?
N1 C4 C5 C6 -110.2(14) . . . . ?
N1 C4 C5 C10 66.7(17) . . . . ?
N2 C4 C5 C6 67.0(15) . . . . ?
N2 C4 C5 C10 -116.1(14) . . . . ?
N3 C17 C18 C19 75.2(16) . . . . ?
N3 C17 C18 C23 -103.3(15) . . . . ?
N4 C17 C18 C19 -104.6(14) . . . . ?
N4 C17 C18 C23 76.9(15) . . . . ?
C1 Si1 N1 Yb1 7.7(10) . . . . ?
C1 Si1 N1 C4 159.2(11) . . . . ?
C2 Si1 N1 Yb1 123.4(8) . . . . ?
C2 Si1 N1 C4 -85.1(11) . . . . ?
C3 Si1 N1 Yb1 -112.1(9) . . . . ?
C3 Si1 N1 C4 39.4(12) . . . . ?
C4 C5 C6 C7 177.5(13) . . . . ?
C4 C5 C10 C9 -178.5(13) . . . . ?
C5 C6 C7 C8 1(2) . . . . ?
C6 C5 C10 C9 -2(2) . . . . ?
C6 C7 C8 C9 -1(2) . . . . ?
C7 C8 C9 C10 0(2) . . . . ?
C8 C9 C10 C5 1(2) . . . . ?
C10 C5 C6 C7 1(2) . . . . ?
C11 Si2 N2 Yb1 95.9(9) . . . . ?
C11 Si2 N2 C4 -92.9(12) . . . . ?
C12 Si2 N2 Yb1 -141.5(7) . . . . ?
C12 Si2 N2 C4 29.7(12) . . . . ?
C13 Si2 N2 Yb1 -21.8(9) . . . . ?
C13 Si2 N2 C4 149.4(11) . . . . ?
C14 Si3 N4 Yb1 -35.9(11) . . . . ?
C14 Si3 N4 C17 143.4(11) . . . . ?
C15 Si3 N4 Yb1 -154.5(8) . . . . ?
C15 Si3 N4 C17 24.9(13) . . . . ?
C16 Si3 N4 Yb1 82.7(10) . . . . ?
C16 Si3 N4 C17 -98.0(12) . . . . ?
C17 C18 C19 C20 -179.1(11) . . . . ?
C17 C18 C23 C22 179.1(11) . . . . ?
C18 C19 C20 C21 1.3(19) . . . . ?
C19 C18 C23 C22 0.6(19) . . . . ?
C19 C20 C21 C22 -2.1(19) . . . . ?
C20 C21 C22 C23 2.1(19) . . . . ?
C21 C22 C23 C18 -1.3(19) . . . . ?
C23 C18 C19 C20 -0.6(18) . . . . ?
C24 Si4 N3 Yb1 73.0(9) . . . . ?
C24 Si4 N3 C17 -123.0(12) . . . . ?
C25 Si4 N3 Yb1 -166.9(8) . . . . ?
C25 Si4 N3 C17 -2.9(15) . . . . ?
C26 Si4 N3 Yb1 -48.8(9) . . . . ?
C26 Si4 N3 C17 115.3(12) . . . . ?
C27 O1 C30 C29 33.5(15) . . . . ?
C27 O1 C30 C29A -5(3) . . . . ?
C27 C28 C29 C30 37(2) . . . . ?
C27 C28A C29A C30 -55(5) . . . . ?
C28 C29 C30 O1 -43.0(19) . . . . ?
C28A C29A C30 O1 38(5) . . . . ?
C30 O1 C27 C28 -9.3(19) . . . . ?
C30 O1 C27 C28A -32(3) . . . . ?
Yb2 O2 C57 C58 151.9(14) . . . . ?
Yb2 O2 C57 C58A 142(7) . . . . ?
Yb2 O2 C60 C59 -179.0(11) . . . . ?
Yb2 O2 C60 C59A -144(5) . . . . ?
Yb2 N5 C34 N6 4.1(13) . . . . ?
Yb2 N5 C34 C35 -175.8(11) . . . . ?
Yb2 N6 C34 N5 -4.0(12) . . . . ?
Yb2 N6 C34 C35 175.9(11) . . . . ?
Yb2 N7 C47 N8 -4.3(11) . . . . ?
Yb2 N7 C47 C48 176.2(9) . . . . ?
Yb2 N8 C47 N7 4.4(11) . . . . ?
Yb2 N8 C47 C48 -176.1(9) . . . . ?
Si5 N6 C34 N5 -176.5(9) . . . . ?
Si5 N6 C34 C35 3.3(18) . . . . ?
Si6 N5 C34 N6 -177.3(10) . . . . ?
Si6 N5 C34 C35 2.8(19) . . . . ?
Si7 N7 C47 N8 -171.6(8) . . . . ?
Si7 N7 C47 C48 8.9(17) . . . . ?
Si8 N8 C47 N7 -178.2(8) . . . . ?
Si8 N8 C47 C48 1.3(17) . . . . ?
O2 C57 C58 C59 32(2) . . . . ?
O2 C57 C58A C59A 21(13) . . . . ?
N5 C34 C35 C36 -106.0(15) . . . . ?
N5 C34 C35 C40 74.0(17) . . . . ?
N6 C34 C35 C36 74.1(16) . . . . ?
N6 C34 C35 C40 -105.9(15) . . . . ?
N7 C47 C48 C49 -115.1(14) . . . . ?
N7 C47 C48 C53 62.6(16) . . . . ?
N8 C47 C48 C49 65.4(16) . . . . ?
N8 C47 C48 C53 -116.9(14) . . . . ?
C31 Si5 N6 Yb2 -10.7(12) . . . . ?
C31 Si5 N6 C34 157.1(12) . . . . ?
C32 Si5 N6 Yb2 105.8(10) . . . . ?
C32 Si5 N6 C34 -86.4(13) . . . . ?
C33 Si5 N6 Yb2 -130.3(9) . . . . ?
C33 Si5 N6 C34 37.5(13) . . . . ?
C34 C35 C36 C37 -179.2(11) . . . . ?
C34 C35 C40 C39 178.0(12) . . . . ?
C35 C36 C37 C38 1(2) . . . . ?
C36 C35 C40 C39 -2(2) . . . . ?
C36 C37 C38 C39 -2(2) . . . . ?
C37 C38 C39 C40 1(2) . . . . ?
C38 C39 C40 C35 1(2) . . . . ?
C40 C35 C36 C37 0.8(19) . . . . ?
C41 Si6 N5 Yb2 -147.4(10) . . . . ?
C41 Si6 N5 C34 34.7(15) . . . . ?
C42 Si6 N5 Yb2 88.8(10) . . . . ?
C42 Si6 N5 C34 -89.1(13) . . . . ?
C43 Si6 N5 Yb2 -31.4(11) . . . . ?
C43 Si6 N5 C34 150.7(12) . . . . ?
C44 Si7 N7 Yb2 104.8(9) . . . . ?
C44 Si7 N7 C47 -94.6(12) . . . . ?
C45 Si7 N7 Yb2 -13.3(10) . . . . ?
C45 Si7 N7 C47 147.3(11) . . . . ?
C46 Si7 N7 Yb2 -130.2(8) . . . . ?
C46 Si7 N7 C47 30.4(13) . . . . ?
C47 C48 C49 C50 177.9(11) . . . . ?
C47 C48 C53 C52 -179.8(12) . . . . ?
C48 C49 C50 C51 2(2) . . . . ?
C49 C48 C53 C52 -2.1(19) . . . . ?
C49 C50 C51 C52 -2(2) . . . . ?
C50 C51 C52 C53 0(2) . . . . ?
C51 C52 C53 C48 2(2) . . . . ?
C53 C48 C49 C50 0.1(19) . . . . ?
C54 Si8 N8 Yb2 -25.4(9) . . . . ?
C54 Si8 N8 C47 158.2(11) . . . . ?
C55 Si8 N8 Yb2 92.2(8) . . . . ?
C55 Si8 N8 C47 -84.2(12) . . . . ?
C56 Si8 N8 Yb2 -144.2(7) . . . . ?
C56 Si8 N8 C47 39.4(13) . . . . ?
C57 O2 C60 C59 -13.8(18) . . . . ?
C57 O2 C60 C59A 21(6) . . . . ?
C57 C58 C59 C60 -39(2) . . . . ?
C57 C58A C59A C60 -9(14) . . . . ?
C58 C59 C60 O2 33.9(19) . . . . ?
C58A C59A C60 O2 -7(9) . . . . ?
C60 O2 C57 C58 -13(2) . . . . ?
C60 O2 C57 C58A -23(7) . . . . ?

loop_
_twin_individual_id
_twin_individual_mass_fraction_refined
1 0.7814(10)
2 0.2186(10)
